data_4504933
loop_
_publ_author_name
'Zeng, Qingdao'
'Wu, Dongxia'
'Liu, Caiming'
'Ma, Hongwei'
'Lu, Jun'
'Xu, Shandong'
'Li, Yan'
'Wang, Chen'
'Bai, Chunli'

_publ_section_title
;
 Crystal Engineering Based on Polymeric Hydrogen-Bonded Supramolecules by
 Self-Assembling of 4,4&#x2018;-(9-Fluorenylidene)diphenol and
 4,4&#x2018;-Cyclohexylidenebisphenol with Bipyridines
;
_journal_issue 3
_journal_name_full 'Crystal Growth &amp; Design'
_journal_page_first 1041
_journal_paper_doi 10.1021/cg049650v
_journal_volume 5
_journal_year 2005
_chemical_formula_sum 'C28 H28 N2 O2'
_chemical_formula_weight 424.52
_chemical_name_systematic
; 
 ? 
;
_space_group_IT_number 2
_symmetry_cell_setting triclinic
_symmetry_space_group_name_Hall '-P 1'
_symmetry_space_group_name_H-M 'P -1'
_atom_sites_solution_hydrogens geom
_atom_sites_solution_primary direct
_atom_sites_solution_secondary difmap
_audit_creation_method SHELXL-97
_cell_angle_alpha 82.75(3)
_cell_angle_beta 87.55(3)
_cell_angle_gamma 66.96(3)
_cell_formula_units_Z 2
_cell_length_a 6.2951(13)
_cell_length_b 7.6354(15)
_cell_length_c 25.366(5)
_cell_measurement_reflns_used 9335
_cell_measurement_temperature 293(2)
_cell_measurement_theta_max 27.48
_cell_measurement_theta_min 1.62
_cell_volume 1113.0(5)
_computing_cell_refinement 'Rapid Auto(Rigaku 2001)'
_computing_data_collection 'Rapid Auto(Rigaku 2001)'
_computing_data_reduction 'Rapid Auto(Rigaku 2001)'
_computing_structure_refinement 'SHELXL-97 (Sheldrick, 1997)'
_computing_structure_solution 'SHELXS-97 (Sheldrick, 1990)'
_diffrn_ambient_temperature 293(2)
_diffrn_measured_fraction_theta_full 0.960
_diffrn_measured_fraction_theta_max 0.960
_diffrn_measurement_device_type 'Rigaku Raxis Rapid IP'
_diffrn_measurement_method oscillation
_diffrn_radiation_monochromator graphite
_diffrn_radiation_source 'Rotating Anode'
_diffrn_radiation_type MoK\a
_diffrn_radiation_wavelength 0.71073
_diffrn_reflns_av_R_equivalents 0.0348
_diffrn_reflns_av_sigmaI/netI 0.0389
_diffrn_reflns_limit_h_max 8
_diffrn_reflns_limit_h_min -8
_diffrn_reflns_limit_k_max 9
_diffrn_reflns_limit_k_min -8
_diffrn_reflns_limit_l_max 32
_diffrn_reflns_limit_l_min -32
_diffrn_reflns_number 9335
_diffrn_reflns_theta_full 27.48
_diffrn_reflns_theta_max 27.48
_diffrn_reflns_theta_min 1.62
_exptl_absorpt_coefficient_mu 0.080
_exptl_absorpt_correction_T_max 0.9858
_exptl_absorpt_correction_T_min 0.9405
_exptl_absorpt_correction_type empirical
_exptl_absorpt_process_details abscor
_exptl_crystal_colour colorless
_exptl_crystal_density_diffrn 1.267
_exptl_crystal_density_method 'not measured'
_exptl_crystal_description platlet
_exptl_crystal_F_000 452
_exptl_crystal_size_max 0.78
_exptl_crystal_size_mid 0.60
_exptl_crystal_size_min 0.18
_refine_diff_density_max 0.389
_refine_diff_density_min -0.367
_refine_diff_density_rms 0.068
_refine_ls_extinction_method none
_refine_ls_goodness_of_fit_ref 1.051
_refine_ls_hydrogen_treatment mixed
_refine_ls_matrix_type full
_refine_ls_number_parameters 289
_refine_ls_number_reflns 4892
_refine_ls_number_restraints 0
_refine_ls_restrained_S_all 1.051
_refine_ls_R_factor_all 0.0919
_refine_ls_R_factor_gt 0.0608
_refine_ls_shift/su_max 0.000
_refine_ls_shift/su_mean 0.000
_refine_ls_structure_factor_coef Fsqd
_refine_ls_weighting_details 'calc w=1/[\s^2^(Fo^2^)+(0.1261P)^2^+0.0000P] where P=(Fo^2^+2Fc^2^)/3'
_refine_ls_weighting_scheme calc
_refine_ls_wR_factor_gt 0.1760
_refine_ls_wR_factor_ref 0.1992
_reflns_number_gt 3228
_reflns_number_total 4892
_reflns_threshold_expression >2sigma(I)
_cod_data_source_file cg049650vsi20050217_075600.cif
_cod_data_source_block a
_cod_depositor_comments
;
The following automatic conversions were performed:

'_symmetry_cell_setting' value 'Triclinic' changed to 'triclinic'
according to /home/saulius/struct/CIF-dictionaries/cif_core.dic
dictionary named 'cif_core.dic' version 2.4.1 from 2010-06-29.

Automatic conversion script
Id: cif_fix_values 1715 2011-07-08 13:25:40Z adriana 
;
_cod_original_cell_volume 1113.0(4)
_cod_original_sg_symbol_H-M P-1
_cod_database_code 4504933

loop_
_symmetry_equiv_pos_as_xyz
'x, y, z'
'-x, -y, -z'

loop_
_atom_site_label
_atom_site_type_symbol
_atom_site_fract_x
_atom_site_fract_y
_atom_site_fract_z
_atom_site_U_iso_or_equiv
_atom_site_adp_type
_atom_site_occupancy
_atom_site_symmetry_multiplicity
_atom_site_calc_flag
_atom_site_refinement_flags
O1 O 0.1128(3) 0.8707(3) 0.08136(7) 0.0651(5) Uani 1 1 d .
H1A H 0.1888 0.9372 0.0758 0.098 Uiso 1 1 calc R
O2 O 0.5156(3) 0.5946(3) 0.42220(6) 0.0597(5) Uani 1 1 d .
H2A H 0.6464 0.5828 0.4297 0.090 Uiso 1 1 calc R
C1 C 0.2220(4) 0.7203(3) 0.11819(8) 0.0426(5) Uani 1 1 d .
C2 C 0.1203(4) 0.5910(4) 0.13296(9) 0.0523(6) Uani 1 1 d .
H2B H -0.0200 0.6098 0.1178 0.063 Uiso 1 1 calc R
C3 C 0.2245(3) 0.4344(3) 0.16991(9) 0.0456(5) Uani 1 1 d .
H3A H 0.1529 0.3490 0.1791 0.055 Uiso 1 1 calc R
C4 C 0.4325(3) 0.4006(3) 0.19370(7) 0.0319(4) Uani 1 1 d .
C5 C 0.5306(3) 0.5338(3) 0.17869(8) 0.0389(5) Uani 1 1 d .
H5A H 0.6697 0.5163 0.1942 0.047 Uiso 1 1 calc R
C6 C 0.4292(4) 0.6900(3) 0.14183(8) 0.0423(5) Uani 1 1 d .
H6A H 0.5001 0.7758 0.1327 0.051 Uiso 1 1 calc R
C7 C 0.5534(3) 0.2312(3) 0.23619(7) 0.0319(4) Uani 1 1 d .
C8 C 0.4252(3) 0.0927(3) 0.24370(8) 0.0376(5) Uani 1 1 d .
H8A H 0.2729 0.1584 0.2579 0.045 Uiso 1 1 calc R
H8B H 0.4056 0.0574 0.2094 0.045 Uiso 1 1 calc R
C9 C 0.5539(4) -0.0878(3) 0.28075(10) 0.0532(6) Uani 1 1 d .
H9A H 0.5673 -0.0540 0.3157 0.064 Uiso 1 1 calc R
H9B H 0.4677 -0.1698 0.2842 0.064 Uiso 1 1 calc R
C10 C 0.7896(4) -0.1940(3) 0.25984(12) 0.0604(7) Uani 1 1 d .
H10A H 0.7754 -0.2374 0.2263 0.072 Uiso 1 1 calc R
H10B H 0.8708 -0.3062 0.2847 0.072 Uiso 1 1 calc R
C11 C 0.9281(3) -0.0697(3) 0.25159(9) 0.0469(5) Uani 1 1 d .
H11A H 1.0738 -0.1388 0.2350 0.056 Uiso 1 1 calc R
H11B H 0.9615 -0.0415 0.2858 0.056 Uiso 1 1 calc R
C12 C 0.7978(3) 0.1169(3) 0.21682(8) 0.0371(4) Uani 1 1 d .
H12A H 0.7869 0.0883 0.1811 0.045 Uiso 1 1 calc R
H12B H 0.8863 0.1968 0.2150 0.045 Uiso 1 1 calc R
C13 C 0.5522(3) 0.3168(3) 0.28781(7) 0.0309(4) Uani 1 1 d .
C14 C 0.7453(3) 0.3230(3) 0.31070(7) 0.0377(5) Uani 1 1 d .
H14A H 0.8889 0.2636 0.2955 0.045 Uiso 1 1 calc R
C15 C 0.7319(3) 0.4144(3) 0.35518(8) 0.0420(5) Uani 1 1 d .
H15A H 0.8657 0.4146 0.3693 0.050 Uiso 1 1 calc R
C16 C 0.5234(4) 0.5049(3) 0.37879(8) 0.0409(5) Uani 1 1 d .
C17 C 0.3266(3) 0.5008(3) 0.35679(8) 0.0427(5) Uani 1 1 d .
H17A H 0.1834 0.5605 0.3721 0.051 Uiso 1 1 calc R
C18 C 0.3426(3) 0.4088(3) 0.31246(8) 0.0396(5) Uani 1 1 d .
H18A H 0.2087 0.4082 0.2985 0.048 Uiso 1 1 calc R
C19 C 0.4952(6) 0.8562(4) -0.07118(10) 0.0672(8) Uani 1 1 d .
H19A H 0.4193 0.9403 -0.1005 0.081 Uiso 1 1 calc R
C20 C 0.4228(5) 0.7107(4) -0.05318(9) 0.0640(7) Uani 1 1 d .
H20A H 0.3011 0.6993 -0.0700 0.077 Uiso 1 1 calc R
C21 C 0.5328(4) 0.5819(3) -0.00990(7) 0.0403(5) Uani 1 1 d .
C22 C 0.7053(4) 0.6148(3) 0.01326(9) 0.0523(6) Uani 1 1 d .
H22A H 0.7816 0.5350 0.0432 0.063 Uiso 1 1 calc R
C23 C 0.7668(4) 0.7643(4) -0.00722(10) 0.0566(6) Uani 1 1 d .
H23A H 0.8847 0.7816 0.0094 0.068 Uiso 1 1 calc R
C24 C 1.0047(5) 0.7273(5) 0.50251(10) 0.0799(10) Uani 1 1 d .
H24A H 1.1140 0.6317 0.5249 0.096 Uiso 1 1 calc R
C25 C 0.7848(5) 0.8098(5) 0.52124(10) 0.0871(11) Uani 1 1 d .
H25A H 0.7486 0.7680 0.5552 0.104 Uiso 1 1 calc R
C26 C 0.6191(4) 0.9525(3) 0.49053(8) 0.0434(5) Uani 1 1 d .
C27 C 0.6860(5) 1.0016(4) 0.44094(10) 0.0719(9) Uani 1 1 d .
H27A H 0.5805 1.0971 0.4178 0.086 Uiso 1 1 calc R
C28 C 0.9099(5) 0.9091(5) 0.42540(12) 0.0861(10) Uani 1 1 d .
H28A H 0.9504 0.9446 0.3913 0.103 Uiso 1 1 calc R
N1 N 0.6652(4) 0.8847(3) -0.04964(8) 0.0526(5) Uani 1 1 d .
N2 N 1.0703(3) 0.7741(3) 0.45550(8) 0.0571(5) Uani 1 1 d .

loop_
_atom_site_aniso_label
_atom_site_aniso_U_11
_atom_site_aniso_U_22
_atom_site_aniso_U_33
_atom_site_aniso_U_23
_atom_site_aniso_U_13
_atom_site_aniso_U_12
O1 0.0555(10) 0.0616(11) 0.0736(11) 0.0331(9) -0.0236(9) -0.0276(9)
O2 0.0478(9) 0.0807(13) 0.0512(9) -0.0271(9) -0.0018(7) -0.0198(9)
C1 0.0384(11) 0.0437(12) 0.0414(10) 0.0062(9) -0.0043(8) -0.0143(9)
C2 0.0372(11) 0.0610(15) 0.0586(13) 0.0174(11) -0.0167(10) -0.0245(11)
C3 0.0351(10) 0.0525(13) 0.0529(12) 0.0122(10) -0.0083(9) -0.0256(10)
C4 0.0290(9) 0.0347(10) 0.0328(9) -0.0018(7) 0.0001(7) -0.0141(8)
C5 0.0351(10) 0.0424(11) 0.0435(10) 0.0016(8) -0.0083(8) -0.0209(9)
C6 0.0445(11) 0.0403(11) 0.0473(11) 0.0047(9) -0.0044(9) -0.0247(10)
C7 0.0256(8) 0.0331(9) 0.0375(9) 0.0027(7) -0.0035(7) -0.0139(8)
C8 0.0283(9) 0.0355(10) 0.0507(11) 0.0020(8) -0.0044(8) -0.0158(8)
C9 0.0436(12) 0.0404(12) 0.0775(16) 0.0155(11) -0.0130(11) -0.0239(10)
C10 0.0424(12) 0.0338(12) 0.101(2) 0.0000(12) -0.0117(12) -0.0121(10)
C11 0.0292(10) 0.0392(11) 0.0679(14) -0.0069(10) -0.0037(9) -0.0080(9)
C12 0.0269(9) 0.0411(11) 0.0448(10) -0.0081(8) 0.0009(8) -0.0138(8)
C13 0.0256(8) 0.0313(9) 0.0347(9) 0.0032(7) -0.0012(7) -0.0118(7)
C14 0.0256(9) 0.0496(12) 0.0388(10) -0.0031(9) 0.0017(7) -0.0163(9)
C15 0.0286(9) 0.0549(13) 0.0445(11) -0.0034(9) -0.0045(8) -0.0188(9)
C16 0.0390(10) 0.0426(11) 0.0382(10) -0.0014(8) -0.0037(8) -0.0135(9)
C17 0.0266(9) 0.0485(12) 0.0463(11) -0.0059(9) 0.0020(8) -0.0077(9)
C18 0.0244(9) 0.0463(12) 0.0457(10) -0.0053(9) -0.0015(8) -0.0111(8)
C19 0.106(2) 0.0576(16) 0.0486(13) 0.0140(11) -0.0208(14) -0.0478(16)
C20 0.095(2) 0.0620(16) 0.0486(13) 0.0133(12) -0.0237(13) -0.0485(16)
C21 0.0493(12) 0.0365(11) 0.0333(9) -0.0060(8) 0.0065(9) -0.0151(9)
C22 0.0525(13) 0.0481(13) 0.0540(12) 0.0083(10) -0.0085(10) -0.0203(11)
C23 0.0555(14) 0.0499(14) 0.0659(14) 0.0034(11) -0.0073(11) -0.0246(12)
C24 0.0535(16) 0.098(2) 0.0523(14) 0.0062(15) -0.0033(12) 0.0050(15)
C25 0.0542(16) 0.114(3) 0.0479(13) 0.0195(15) 0.0057(12) 0.0060(16)
C26 0.0470(12) 0.0397(11) 0.0403(10) -0.0060(9) -0.0014(9) -0.0130(10)
C27 0.0610(16) 0.0622(17) 0.0602(15) 0.0161(13) 0.0075(12) 0.0029(13)
C28 0.0703(19) 0.081(2) 0.0697(17) 0.0181(16) 0.0229(14) 0.0003(16)
N1 0.0640(12) 0.0431(11) 0.0521(10) 0.0008(8) 0.0021(9) -0.0244(10)
N2 0.0507(11) 0.0560(13) 0.0558(11) -0.0139(10) 0.0053(9) -0.0098(10)

loop_
_atom_type_symbol
_atom_type_description
_atom_type_scat_dispersion_real
_atom_type_scat_dispersion_imag
_atom_type_scat_source
C C 0.0033 0.0016 'International Tables Vol C Tables 4.2.6.8 and 6.1.1.4'
H H 0.0000 0.0000 'International Tables Vol C Tables 4.2.6.8 and 6.1.1.4'
N N 0.0061 0.0033 'International Tables Vol C Tables 4.2.6.8 and 6.1.1.4'
O O 0.0106 0.0060 'International Tables Vol C Tables 4.2.6.8 and 6.1.1.4'

loop_
_geom_angle_atom_site_label_1
_geom_angle_atom_site_label_2
_geom_angle_atom_site_label_3
_geom_angle
_geom_angle_site_symmetry_3
O1 C1 C2 118.16(19) .
O1 C1 C6 123.40(19) .
C2 C1 C6 118.44(18) .
C3 C2 C1 120.70(19) .
C2 C3 C4 121.77(19) .
C3 C4 C5 116.57(17) .
C3 C4 C7 123.99(16) .
C5 C4 C7 119.41(16) .
C6 C5 C4 122.28(18) .
C5 C6 C1 120.23(18) .
C13 C7 C4 106.68(15) .
C13 C7 C12 113.15(15) .
C4 C7 C12 108.45(15) .
C13 C7 C8 110.73(15) .
C4 C7 C8 110.80(14) .
C12 C7 C8 107.04(16) .
C9 C8 C7 112.43(15) .
C10 C9 C8 110.65(19) .
C9 C10 C11 111.6(2) .
C10 C11 C12 111.29(17) .
C11 C12 C7 114.41(16) .
C14 C13 C18 115.81(18) .
C14 C13 C7 124.83(16) .
C18 C13 C7 119.18(16) .
C15 C14 C13 122.47(18) .
C16 C15 C14 120.81(18) .
O2 C16 C15 119.42(19) .
O2 C16 C17 122.53(19) .
C15 C16 C17 118.05(19) .
C18 C17 C16 120.50(18) .
C17 C18 C13 122.36(18) .
N1 C19 C20 124.6(2) .
C19 C20 C21 119.3(2) .
C22 C21 C20 115.9(2) .
C22 C21 C21 122.6(2) 2_665
C20 C21 C21 121.5(2) 2_665
C21 C22 C23 121.1(2) .
N1 C23 C22 122.9(2) .
N2 C24 C25 124.2(2) .
C26 C25 C24 120.4(2) .
C25 C26 C27 115.8(2) .
C25 C26 C26 122.1(2) 2_676
C27 C26 C26 122.0(2) 2_676
C26 C27 C28 119.7(2) .
N2 C28 C27 124.3(3) .
C19 N1 C23 116.1(2) .
C24 N2 C28 115.6(2) .

loop_
_geom_bond_atom_site_label_1
_geom_bond_atom_site_label_2
_geom_bond_distance
_geom_bond_site_symmetry_2
O1 C1 1.353(2) .
O2 C16 1.358(3) .
C1 C2 1.380(3) .
C1 C6 1.382(3) .
C2 C3 1.376(3) .
C3 C4 1.382(3) .
C4 C5 1.391(3) .
C4 C7 1.537(2) .
C5 C6 1.370(3) .
C7 C13 1.534(3) .
C7 C12 1.537(3) .
C7 C8 1.553(2) .
C8 C9 1.518(3) .
C9 C10 1.497(3) .
C10 C11 1.513(3) .
C11 C12 1.520(3) .
C13 C14 1.389(3) .
C13 C18 1.393(3) .
C14 C15 1.383(3) .
C15 C16 1.374(3) .
C16 C17 1.393(3) .
C17 C18 1.379(3) .
C19 N1 1.324(3) .
C19 C20 1.379(4) .
C20 C21 1.383(3) .
C21 C22 1.375(3) .
C21 C21 1.488(4) 2_665
C22 C23 1.379(3) .
C23 N1 1.327(3) .
C24 N2 1.298(3) .
C24 C25 1.369(4) .
C25 C26 1.359(3) .
C26 C27 1.364(3) .
C26 C26 1.476(4) 2_676
C27 C28 1.372(4) .
C28 N2 1.311(4) .

loop_
_geom_hbond_atom_site_label_D
_geom_hbond_atom_site_label_H
_geom_hbond_atom_site_label_A
_geom_hbond_distance_DH
_geom_hbond_distance_HA
_geom_hbond_distance_DA
_geom_hbond_angle_DHA
_geom_hbond_site_symmetry_A
O1 H1A N1 0.82 1.96 2.767(3) 168.8 2_675
